data_4321005
loop_
_publ_author_name
'Yan Ding'
'Shan-Ming Kuang'
'Michael J. Siwajek'
'Phillip E. Fanwick'
'Richard A. Walton'

_publ_contact_author_address
;    Department of Chemistry
     Purdue University
     W. Lafayette
     IN 47907
     USA
;
_publ_contact_author_email fanwick@.xray.chem.purdue.edu
_publ_contact_author_fax 1(765)4940239
_publ_contact_author_name 'Richard A. Walton'
_publ_contact_author_phone 1(765)4945464
_publ_section_title
;
 Reactions of the Dirhenium(II) Complexes Re2X4(\m-dppm)2 (X = Cl, Br;
 dppm = Ph2PCH2PPh2) with Isocyanides. 21.1A Comparison with the Complexes
 Re2Cl4(\m-dppE)2 and Re2Cl4(\m-dcpm)2 (dppE = Ph2PC(CH2)PPh2; dcpm =
 Cy2PCH2PCy2) and the Structural Characterization of Complexes of the
 Types Re2Cl4(\m-LL)2(CNR), Re2Cl4(\m-LL)2(CNR)2, and
 [Re2Cl3(\m-LL)2(CNR)3]+ (LL = dppm, dppE, dcpm; R =t-Bu, Xyl)
;
_journal_name_full 'Inorganic Chemistry'
_journal_page_first 2676
_journal_page_last 2683
_journal_paper_doi 10.1021/ic000064a
_journal_volume 39
_journal_year 2000
_chemical_formula_sum 'C62 H102 Cl4 N O P4 Re2'
_chemical_formula_weight 1515.62
_chemical_name_systematic ' ?'
_space_group_IT_number 14
_symmetry_cell_setting monoclinic
_symmetry_space_group_name_Hall '-P 2ybc'
_symmetry_space_group_name_H-M 'P 1 21/c 1'
_atom_type_scat_source 'International Tables for Crystallography (Vol C)'
_audit_creation_date 4-29-99
_audit_creation_method from_MolEN_and_SHELXL_and_WinGX
_audit_update_record ' ?'
_cell_angle_alpha 90.00
_cell_angle_beta 106.0421(11)
_cell_angle_gamma 90.00
_cell_formula_units_Z 4
_cell_length_a 23.2164(5)
_cell_length_b 12.4916(3)
_cell_length_c 25.3930(5)
_cell_measurement_reflns_used 61215
_cell_measurement_temperature 293
_cell_measurement_theta_max 30
_cell_measurement_theta_min 4
_cell_volume 7077.5(3)
_computing_cell_refinement DENZO/SCALEPACK_(Otwinowski,_1996)
_computing_data_collection Collect_(Nonius,_1998)
_computing_data_reduction DENZO/SCALEPACK_(Otwinowski,_1996)
_computing_molecular_graphics Ortep-3_for_Windows_(Farrugia,_1997)
_computing_publication_material CIF_VAX_MolEN_(Fair,_1990)
_computing_structure_refinement SHELX97_(Sheldrick,_1997)
_computing_structure_solution PATTY_(DIRDIF92,_Beurskins,_1992)
_diffrn_ambient_temperature 293
_diffrn_radiation_type MO-K\a
_diffrn_radiation_wavelength 0.71073
_diffrn_reflns_av_R_equivalents 0.074
_diffrn_reflns_limit_h_max 33
_diffrn_reflns_limit_h_min 0
_diffrn_reflns_limit_k_max 17
_diffrn_reflns_limit_k_min 0
_diffrn_reflns_limit_l_max 34
_diffrn_reflns_limit_l_min -36
_diffrn_reflns_number 61215
_diffrn_reflns_theta_max 30.50
_diffrn_reflns_theta_min 4.00
_exptl_absorpt_coefficient_mu 3.741
_exptl_absorpt_correction_T_max 0.6879
_exptl_absorpt_correction_T_min 0.3581
_exptl_absorpt_correction_type refined_empirical_(Otwinowski_&_Minor,_1996)
_exptl_crystal_colour orange
_exptl_crystal_density_diffrn 1.42
_exptl_crystal_description plate
_exptl_crystal_F_000 3068
_exptl_crystal_size_max 0.25
_exptl_crystal_size_mid 0.25
_exptl_crystal_size_min 0.10
_refine_diff_density_max 1.14
_refine_diff_density_min -2.16
_refine_ls_extinction_method none
_refine_ls_goodness_of_fit_ref 1.007
_refine_ls_hydrogen_treatment H_atoms_riding
_refine_ls_matrix_type full
_refine_ls_number_parameters 670
_refine_ls_number_reflns 21124
_refine_ls_number_restraints 0
_refine_ls_R_factor_gt 0.052
_refine_ls_shift/su_max 0.039
_refine_ls_structure_factor_coef Fsqd
_refine_ls_weighting_details 'w=1/[\s^2^(Fo^2^)+(0.0602P)^2^+0.0000P] where P=(Fo^2^+2Fc^2^)/3'
_refine_ls_weighting_scheme calc
_refine_ls_wR_factor_ref 0.117
_reflns_number_gt 12349
_reflns_number_total 21124
_reflns_threshold_expression >2.0\s(I)
_cod_data_source_file ic000064a_4.cif
_cod_data_source_block MJS764
_cod_depositor_comments
;
The following automatic conversions were performed:

'_refine_ls_weighting_scheme' value 'calc ' changed to 'calc'
according to the built-in table from CIF Core dictionary named
'cif_core.dic' version 2.4.1 from 2010-06-29.

Automatic conversion script
Id: cif_fix_values 1646 2011-03-28 12:23:43Z adriana 
;
_cod_original_cell_volume 7077.5(5)
_cod_database_code 4321005

loop_
_symmetry_equiv_pos_as_xyz
'x, y, z'
'-x, y+1/2, -z+1/2'
'-x, -y, -z'
'x, -y+1/2, z+1/2'

loop_
_atom_site_aniso_label
_atom_site_aniso_U_11
_atom_site_aniso_U_22
_atom_site_aniso_U_33
_atom_site_aniso_U_12
_atom_site_aniso_U_13
_atom_site_aniso_U_23
Re(1) 0.03489(12) 0.03235(12) 0.03640(13) -0.00002(9) 0.01097(9) -0.00144(9)
Re(2) 0.03382(12) 0.03313(12) 0.03606(13) 0.00067(9) 0.01118(9) -0.00052(9)
Cl(11) 0.0459(8) 0.0454(8) 0.0624(10) -0.0096(7) 0.0151(7) -0.0091(7)
Cl(12) 0.0565(9) 0.0520(8) 0.0405(8) 0.0018(7) 0.0171(7) -0.0031(7)
Cl(21) 0.0491(8) 0.0518(9) 0.0651(10) 0.0040(7) 0.0246(8) 0.0155(8)
Cl(22) 0.0471(8) 0.0368(7) 0.0615(10) -0.0005(6) 0.0148(7) -0.0042(7)
P(1) 0.0422(8) 0.0330(7) 0.0421(8) 0.0036(6) 0.0118(7) -0.0020(6)
P(2) 0.0354(7) 0.0388(8) 0.0388(8) 0.0016(6) 0.0107(6) -0.0003(6)
P(3) 0.0374(7) 0.0396(8) 0.0387(8) 0.0029(6) 0.0090(6) 0.0028(6)
P(4) 0.0367(7) 0.0440(8) 0.0385(8) 0.0017(7) 0.0133(6) -0.0026(6)
O(901) 0.260(14) 0.264(13) 0.084(7) 0.069(11) 0.068(8) 0.003(7)
N(10) 0.046(3) 0.046(3) 0.047(3) -0.007(2) 0.016(2) 0.003(2)
C(10) 0.041(3) 0.039(3) 0.032(3) 0.005(3) 0.007(2) -0.001(2)
C(11) 0.035(3) 0.057(4) 0.042(3) -0.006(3) 0.009(3) 0.013(3)
C(12) 0.047(4) 0.062(4) 0.050(4) -0.001(3) 0.013(3) 0.006(3)
C(13) 0.060(5) 0.090(6) 0.087(6) 0.003(4) 0.036(4) 0.023(5)
C(14) 0.065(5) 0.087(6) 0.117(8) -0.023(5) 0.043(5) 0.025(5)
C(15) 0.059(4) 0.061(5) 0.096(6) -0.017(4) 0.011(4) 0.024(4)
C(16) 0.055(4) 0.040(3) 0.052(4) -0.003(3) 0.012(3) 0.010(3)
C(17) 0.061(4) 0.075(5) 0.069(5) -0.002(4) 0.027(4) -0.010(4)
C(18) 0.079(5) 0.044(4) 0.079(5) -0.003(4) 0.015(4) 0.014(4)
C(1B) 0.045(3) 0.032(3) 0.045(3) 0.005(3) 0.015(3) -0.001(2)
C(2B) 0.047(3) 0.039(3) 0.043(3) 0.006(3) 0.013(3) 0.000(3)
C(111) 0.056(4) 0.043(3) 0.050(4) 0.006(3) 0.018(3) -0.007(3)
C(112) 0.075(5) 0.078(5) 0.069(5) 0.027(4) 0.031(4) -0.007(4)
C(113) 0.092(6) 0.085(6) 0.113(8) 0.029(5) 0.062(6) -0.006(6)
C(114) 0.172(11) 0.074(6) 0.088(7) 0.028(7) 0.068(7) -0.014(5)
C(115) 0.128(8) 0.080(6) 0.074(6) 0.005(6) 0.041(6) -0.028(5)
C(116) 0.083(5) 0.044(4) 0.060(4) -0.003(4) 0.020(4) -0.017(3)
C(121) 0.062(4) 0.037(3) 0.048(4) -0.001(3) 0.015(3) 0.001(3)
C(122) 0.099(7) 0.075(5) 0.092(7) -0.037(5) -0.014(5) 0.046(5)
C(123) 0.093(6) 0.069(5) 0.115(8) -0.017(5) 0.020(5) 0.032(5)
C(124) 0.112(7) 0.053(4) 0.102(7) -0.006(5) 0.047(6) 0.020(5)
C(125) 0.100(7) 0.077(6) 0.130(9) -0.002(5) 0.009(6) 0.061(6)
C(126) 0.069(5) 0.061(5) 0.111(7) 0.003(4) 0.018(5) 0.034(5)
C(211) 0.037(3) 0.047(3) 0.046(3) 0.003(3) 0.015(3) 0.003(3)
C(212) 0.060(4) 0.071(5) 0.042(4) 0.007(3) 0.021(3) 0.002(3)
C(213) 0.079(5) 0.102(6) 0.053(4) 0.004(5) 0.036(4) 0.010(4)
C(214) 0.075(5) 0.108(7) 0.059(5) 0.002(5) 0.014(4) 0.040(5)
C(215) 0.072(5) 0.073(5) 0.058(5) 0.023(4) 0.015(4) 0.021(4)
C(216) 0.050(4) 0.065(4) 0.042(4) 0.010(3) 0.011(3) 0.012(3)
C(221) 0.033(3) 0.048(3) 0.049(4) 0.002(3) 0.011(3) -0.001(3)
C(222) 0.049(3) 0.045(3) 0.059(4) -0.008(3) 0.016(3) -0.006(3)
C(223) 0.061(4) 0.048(4) 0.071(5) -0.005(3) 0.003(4) -0.006(3)
C(224) 0.057(4) 0.050(4) 0.073(5) -0.019(3) 0.004(4) 0.001(3)
C(225) 0.044(4) 0.063(4) 0.080(5) -0.008(3) 0.014(3) 0.015(4)
C(226) 0.037(3) 0.048(4) 0.063(4) 0.000(3) 0.011(3) 0.007(3)
C(311) 0.049(3) 0.045(3) 0.057(4) -0.002(3) 0.012(3) 0.010(3)
C(312) 0.070(4) 0.059(4) 0.059(4) 0.004(4) 0.028(4) 0.015(3)
C(313) 0.079(6) 0.080(6) 0.117(8) 0.002(5) 0.056(5) 0.034(5)
C(314) 0.079(6) 0.066(5) 0.117(8) -0.011(4) 0.032(5) 0.038(5)
C(315) 0.074(5) 0.053(4) 0.101(7) -0.012(4) -0.004(5) 0.020(4)
C(316) 0.079(5) 0.058(4) 0.072(5) 0.010(4) 0.025(4) 0.014(4)
C(321) 0.046(3) 0.051(3) 0.035(3) -0.002(3) 0.009(3) 0.002(3)
C(322) 0.051(4) 0.074(5) 0.049(4) -0.012(3) 0.011(3) -0.003(3)
C(323) 0.062(5) 0.086(6) 0.069(5) -0.019(4) 0.005(4) -0.017(4)
C(324) 0.058(5) 0.109(7) 0.081(6) -0.003(5) -0.014(4) -0.012(5)
C(325) 0.037(4) 0.097(6) 0.087(6) 0.015(4) -0.009(4) 0.005(5)
C(326) 0.048(4) 0.069(5) 0.057(4) 0.004(3) -0.002(3) 0.009(3)
C(411) 0.057(4) 0.070(5) 0.048(4) 0.007(3) 0.019(3) -0.015(3)
C(412) 0.226(13) 0.080(6) 0.071(6) 0.071(8) 0.053(7) 0.003(5)
C(413) 0.180(11) 0.080(6) 0.092(7) 0.050(7) 0.058(8) -0.017(5)
C(414) 0.286(18) 0.083(7) 0.070(7) 0.038(9) 0.062(9) -0.020(6)
C(415) 0.168(10) 0.113(8) 0.064(6) 0.027(7) 0.064(6) -0.016(5)
C(416) 0.097(6) 0.082(5) 0.042(4) 0.010(5) 0.018(4) -0.006(4)
C(421) 0.036(3) 0.060(4) 0.051(4) -0.006(3) 0.016(3) -0.005(3)
C(422) 0.041(4) 0.087(6) 0.071(5) -0.005(4) 0.011(3) 0.005(4)
C(423) 0.053(4) 0.113(7) 0.073(6) -0.018(4) 0.010(4) -0.007(5)
C(424) 0.069(5) 0.095(6) 0.088(6) -0.034(5) 0.011(5) -0.004(5)
C(425) 0.075(6) 0.088(6) 0.112(8) -0.022(5) 0.023(5) 0.011(5)
C(426) 0.048(4) 0.091(6) 0.092(6) -0.021(4) 0.013(4) 0.025(5)
C(901) 0.113(9) 0.196(14) 0.160(13) 0.040(9) 0.077(9) 0.104(11)
C(902) 0.112(13) 0.98(10) 0.058(9) -0.13(3) 0.017(9) 0.08(2)
C(903) 0.44(5) 0.22(2) 0.26(3) -0.18(3) 0.10(3) -0.12(2)

loop_
_atom_site_label
_atom_site_fract_x
_atom_site_fract_y
_atom_site_fract_z
_atom_site_U_iso_or_equiv
_atom_site_thermal_displace_type
_atom_site_calc_flag
Re(1) 0.226951(9) 0.080591(17) 0.351160(9) 0.03432(7) Uani ?
Re(2) 0.237077(9) 0.132491(17) 0.439699(9) 0.03403(7) Uani ?
Cl(11) 0.14637(7) -0.05009(12) 0.32482(7) 0.0512(5) Uani ?
Cl(12) 0.23919(7) 0.04568(12) 0.25322(6) 0.0489(5) Uani ?
Cl(21) 0.21697(7) -0.00532(13) 0.49600(7) 0.0536(5) Uani ?
Cl(22) 0.25939(7) 0.31827(11) 0.44862(7) 0.0485(5) Uani ?
P(1) 0.30062(7) -0.06615(11) 0.38501(6) 0.0391(4) Uani ?
P(2) 0.34497(6) 0.09507(12) 0.47875(6) 0.0376(4) Uani ?
P(3) 0.14992(6) 0.21933(12) 0.30796(6) 0.0389(4) Uani ?
P(4) 0.13280(6) 0.18943(12) 0.42138(6) 0.0392(4) Uani ?
O(901) 0.4075(7) 0.1179(10) 0.1609(4) 0.199(6) Uani ?
N(10) 0.3284(2) 0.2407(4) 0.3429(2) 0.0457(16) Uani ?
C(10) 0.2912(2) 0.1793(4) 0.3484(2) 0.0379(16) Uani ?
C(11) 0.3766(2) 0.2973(5) 0.3319(2) 0.0450(18) Uani ?
C(12) 0.4133(3) 0.2385(6) 0.3057(3) 0.053(2) Uani ?
C(13) 0.4596(3) 0.2962(7) 0.2932(3) 0.076(3) Uani ?
C(14) 0.4702(4) 0.4009(8) 0.3065(4) 0.086(4) Uani ?
C(15) 0.4341(3) 0.4532(6) 0.3326(3) 0.074(3) Uani ?
C(16) 0.3861(3) 0.4035(5) 0.3456(3) 0.050(2) Uani ?
C(17) 0.4028(3) 0.1239(6) 0.2930(3) 0.067(3) Uani ?
C(18) 0.3475(3) 0.4623(5) 0.3735(3) 0.069(3) Uani ?
C(1B) 0.3654(2) 0.0020(4) 0.4307(2) 0.0402(17) Uani ?
C(2B) 0.1232(3) 0.2809(4) 0.3633(2) 0.0429(17) Uani ?
C(111) 0.3333(3) -0.1224(5) 0.3324(3) 0.049(2) Uani ?
C(112) 0.3976(3) -0.1673(7) 0.3506(3) 0.072(3) Uani ?
C(113) 0.4200(4) -0.1872(7) 0.2995(4) 0.090(4) Uani ?
C(114) 0.3773(5) -0.2600(7) 0.2582(4) 0.105(5) Uani ?
C(115) 0.3126(4) -0.2187(7) 0.2424(4) 0.091(4) Uani ?
C(116) 0.2913(3) -0.2018(5) 0.2939(3) 0.062(2) Uani ?
C(121) 0.2847(3) -0.1768(5) 0.4277(3) 0.049(2) Uani ?
C(122) 0.2309(4) -0.2438(7) 0.4028(4) 0.097(4) Uani ?
C(123) 0.2137(4) -0.3164(7) 0.4446(4) 0.094(4) Uani ?
C(124) 0.2661(4) -0.3867(6) 0.4735(4) 0.086(3) Uani ?
C(125) 0.3204(4) -0.3225(7) 0.4973(4) 0.107(4) Uani ?
C(126) 0.3373(3) -0.2496(6) 0.4536(4) 0.082(3) Uani ?
C(211) 0.3653(2) 0.0217(5) 0.5448(2) 0.0426(17) Uani ?
C(212) 0.3454(3) 0.0762(6) 0.5904(3) 0.056(2) Uani ?
C(213) 0.3548(3) 0.0001(7) 0.6405(3) 0.074(3) Uani ?
C(214) 0.4207(4) -0.0368(7) 0.6603(3) 0.082(3) Uani ?
C(215) 0.4386(3) -0.0923(6) 0.6132(3) 0.068(3) Uani ?
C(216) 0.4308(3) -0.0171(6) 0.5649(3) 0.053(2) Uani ?
C(221) 0.3968(2) 0.2095(5) 0.4836(2) 0.0434(19) Uani ?
C(222) 0.4046(3) 0.2774(5) 0.5352(3) 0.0508(19) Uani ?
C(223) 0.4396(3) 0.3799(5) 0.5321(3) 0.063(2) Uani ?
C(224) 0.5008(3) 0.3545(5) 0.5252(3) 0.063(2) Uani ?
C(225) 0.4959(3) 0.2861(6) 0.4751(3) 0.063(2) Uani ?
C(226) 0.4602(2) 0.1843(5) 0.4761(3) 0.050(2) Uani ?
C(311) 0.1806(3) 0.3392(5) 0.2814(3) 0.0509(19) Uani ?
C(312) 0.1963(3) 0.3141(6) 0.2270(3) 0.061(2) Uani ?
C(313) 0.2349(4) 0.4069(7) 0.2149(4) 0.086(4) Uani ?
C(314) 0.2051(4) 0.5120(6) 0.2115(4) 0.086(4) Uani ?
C(315) 0.1856(4) 0.5370(6) 0.2637(4) 0.082(3) Uani ?
C(316) 0.1478(4) 0.4436(6) 0.2776(3) 0.069(3) Uani ?
C(321) 0.0792(3) 0.1730(5) 0.2583(2) 0.0444(17) Uani ?
C(322) 0.0867(3) 0.1064(6) 0.2106(3) 0.059(2) Uani ?
C(323) 0.0268(3) 0.0556(7) 0.1807(3) 0.075(3) Uani ?
C(324) -0.0222(4) 0.1336(7) 0.1610(4) 0.089(3) Uani ?
C(325) -0.0291(3) 0.2080(7) 0.2085(3) 0.079(3) Uani ?
C(326) 0.0306(3) 0.2597(6) 0.2370(3) 0.061(2) Uani ?
C(411) 0.1155(3) 0.2721(6) 0.4758(3) 0.057(2) Uani ?
C(412) 0.1034(6) 0.3844(8) 0.4657(4) 0.123(5) Uani ?
C(413) 0.0852(6) 0.4425(8) 0.5114(4) 0.113(5) Uani ?
C(414) 0.1259(7) 0.4159(9) 0.5678(4) 0.144(7) Uani ?
C(415) 0.1351(5) 0.3078(9) 0.5769(4) 0.109(4) Uani ?
C(416) 0.1523(4) 0.2419(7) 0.5317(3) 0.074(3) Uani ?
C(421) 0.0706(3) 0.0931(5) 0.4010(3) 0.048(2) Uani ?
C(422) 0.0099(3) 0.1431(6) 0.3738(3) 0.067(3) Uani ?
C(423) -0.0372(3) 0.0529(7) 0.3535(3) 0.081(3) Uani ?
C(424) -0.0410(4) -0.0247(7) 0.3985(4) 0.086(3) Uani ?
C(425) 0.0183(4) -0.0708(7) 0.4261(4) 0.092(4) Uani ?
C(426) 0.0649(3) 0.0168(7) 0.4476(3) 0.078(3) Uani ?
C(901) 0.3165(6) 0.1732(11) 0.1524(5) 0.148(7) Uani ?
C(902) 0.3557(9) 0.053(4) 0.1427(7) 0.38(3) Uani ?
C(903) 0.3269(14) -0.0091(19) 0.1249(11) 0.31(2) Uani ?
H(13) 0.4839 0.2614 0.2750 0.0990 Uiso calc
H(14) 0.5016 0.4368 0.2979 0.1120 Uiso calc
H(15) 0.4419 0.5247 0.3421 0.0960 Uiso calc
H(111) 0.3359 -0.0613 0.3089 0.0640 Uiso calc
H(11A) 0.3981 -0.2338 0.3704 0.0930 Uiso calc
H(11B) 0.4239 -0.1168 0.3748 0.0930 Uiso calc
H(11C) 0.4236 -0.1193 0.2822 0.1170 Uiso calc
H(11D) 0.4594 -0.2199 0.3107 0.1170 Uiso calc
H(11E) 0.3783 -0.3311 0.2738 0.1370 Uiso calc
H(11F) 0.3909 -0.2656 0.2255 0.1370 Uiso calc
H(11G) 0.2867 -0.2700 0.2184 0.1190 Uiso calc
H(11H) 0.3103 -0.1516 0.2228 0.1190 Uiso calc
H(11I) 0.2913 -0.2696 0.3126 0.0810 Uiso calc
H(11J) 0.2507 -0.1740 0.2837 0.0810 Uiso calc
H(121) 0.2755 -0.1411 0.4588 0.0630 Uiso calc
H(12A) 0.2388 -0.2877 0.3741 0.1260 Uiso calc
H(12B) 0.1974 -0.1973 0.3861 0.1260 Uiso calc
H(12C) 0.2017 -0.2728 0.4714 0.1220 Uiso calc
H(12D) 0.1799 -0.3609 0.4261 0.1220 Uiso calc
H(12E) 0.2558 -0.4268 0.5023 0.1110 Uiso calc
H(12F) 0.2742 -0.4376 0.4476 0.1110 Uiso calc
H(12G) 0.3536 -0.3702 0.5134 0.1390 Uiso calc
H(12H) 0.3138 -0.2779 0.5264 0.1390 Uiso calc
H(12I) 0.3723 -0.2070 0.4709 0.1070 Uiso calc
H(12J) 0.3467 -0.2937 0.4256 0.1070 Uiso calc
H(17A) 0.4267 0.1013 0.2696 0.0870 Uiso calc
H(17B) 0.3612 0.1126 0.2748 0.0870 Uiso calc
H(17C) 0.4137 0.0833 0.3264 0.0870 Uiso calc
H(18A) 0.3062 0.4451 0.3565 0.0890 Uiso calc
H(18B) 0.3534 0.5379 0.3707 0.0890 Uiso calc
H(18C) 0.3578 0.4420 0.4114 0.0890 Uiso calc
H(1B1) 0.3863 0.0413 0.4087 0.0520 Uiso calc
H(1B2) 0.3927 -0.0514 0.4515 0.0520 Uiso calc
H(211) 0.3415 -0.0442 0.5373 0.0560 Uiso calc
H(21A) 0.3034 0.0957 0.5772 0.0730 Uiso calc
H(21B) 0.3684 0.1413 0.6014 0.0730 Uiso calc
H(21C) 0.3440 0.0370 0.6701 0.0970 Uiso calc
H(21D) 0.3289 -0.0618 0.6304 0.0970 Uiso calc
H(21E) 0.4464 0.0246 0.6728 0.1060 Uiso calc
H(21F) 0.4257 -0.0860 0.6907 0.1060 Uiso calc
H(21G) 0.4801 -0.1150 0.6258 0.0890 Uiso calc
H(21H) 0.4140 -0.1554 0.6018 0.0890 Uiso calc
H(21I) 0.4417 -0.0537 0.5354 0.0680 Uiso calc
H(21J) 0.4572 0.0441 0.5757 0.0680 Uiso calc
H(221) 0.3775 0.2567 0.4530 0.0560 Uiso calc
H(22A) 0.3655 0.2959 0.5394 0.0660 Uiso calc
H(22B) 0.4257 0.2362 0.5671 0.0660 Uiso calc
H(22C) 0.4173 0.4229 0.5015 0.0820 Uiso calc
H(22D) 0.4442 0.4212 0.5654 0.0820 Uiso calc
H(22E) 0.5214 0.4207 0.5218 0.0820 Uiso calc
H(22F) 0.5244 0.3171 0.5575 0.0820 Uiso calc
H(22G) 0.5358 0.2672 0.4731 0.0820 Uiso calc
H(22H) 0.4766 0.3270 0.4425 0.0820 Uiso calc
H(22I) 0.4821 0.1390 0.5060 0.0650 Uiso calc
H(22J) 0.4555 0.1453 0.4422 0.0650 Uiso calc
H(2B1) 0.1455 0.3462 0.3755 0.0560 Uiso calc
H(2B2) 0.0812 0.2994 0.3492 0.0560 Uiso calc
H(311) 0.2194 0.3523 0.3081 0.0660 Uiso calc
H(31A) 0.2183 0.2473 0.2304 0.0790 Uiso calc
H(31B) 0.1598 0.3070 0.1973 0.0790 Uiso calc
H(31C) 0.2724 0.4095 0.2436 0.1120 Uiso calc
H(31D) 0.2440 0.3928 0.1806 0.1120 Uiso calc
H(31E) 0.1701 0.5128 0.1800 0.1120 Uiso calc
H(31F) 0.2323 0.5673 0.2063 0.1120 Uiso calc
H(31G) 0.1621 0.6023 0.2582 0.1060 Uiso calc
H(31H) 0.2209 0.5484 0.2942 0.1060 Uiso calc
H(31I) 0.1393 0.4583 0.3123 0.0890 Uiso calc
H(31J) 0.1099 0.4387 0.2495 0.0890 Uiso calc
H(321) 0.0614 0.1238 0.2794 0.0580 Uiso calc
H(32A) 0.1164 0.0509 0.2241 0.0760 Uiso calc
H(32B) 0.1007 0.1514 0.1856 0.0760 Uiso calc
H(32C) 0.0319 0.0153 0.1496 0.0980 Uiso calc
H(32D) 0.0154 0.0054 0.2052 0.0980 Uiso calc
H(32E) -0.0595 0.0955 0.1456 0.1160 Uiso calc
H(32F) -0.0141 0.1770 0.1322 0.1160 Uiso calc
H(32G) -0.0586 0.2632 0.1938 0.1030 Uiso calc
H(32H) -0.0431 0.1663 0.2348 0.1030 Uiso calc
H(32I) 0.0264 0.3027 0.2675 0.0800 Uiso calc
H(32J) 0.0428 0.3064 0.2116 0.0800 Uiso calc
H(411) 0.0760 0.2448 0.4758 0.0750 Uiso calc
H(412) 0.1064 0.4185 0.4340 0.1600 Uiso calc
H(414) 0.1429 0.4677 0.5937 0.1870 Uiso calc
H(415) 0.1311 0.2756 0.6087 0.1410 Uiso calc
H(41A) 0.0862 0.5191 0.5055 0.1480 Uiso calc
H(41B) 0.0443 0.4230 0.5100 0.1480 Uiso calc
H(41C) 0.1943 0.2535 0.5344 0.0960 Uiso calc
H(41D) 0.1468 0.1664 0.5377 0.0960 Uiso calc
H(421) 0.0799 0.0472 0.3731 0.0630 Uiso calc
H(42A) 0.0127 0.1870 0.3431 0.0870 Uiso calc
H(42B) -0.0022 0.1885 0.3998 0.0870 Uiso calc
H(42C) -0.0762 0.0852 0.3383 0.1050 Uiso calc
H(42D) -0.0271 0.0133 0.3244 0.1050 Uiso calc
H(42E) -0.0565 0.0124 0.4252 0.1120 Uiso calc
H(42F) -0.0686 -0.0820 0.3828 0.1120 Uiso calc
H(42G) 0.0314 -0.1158 0.4005 0.1200 Uiso calc
H(42H) 0.0150 -0.1153 0.4564 0.1200 Uiso calc
H(42I) 0.1035 -0.0161 0.4643 0.1010 Uiso calc
H(42J) 0.0536 0.0578 0.4755 0.1010 Uiso calc
H(903) 0.3010 -0.0643 0.1090 0.3960 Uiso calc
H(90A) 0.2912 0.1967 0.1178 0.1930 Uiso calc
H(90B) 0.3451 0.2281 0.1678 0.1930 Uiso calc
H(90C) 0.2925 0.1586 0.1769 0.1930 Uiso calc

loop_
_geom_angle_atom_site_label_1
_geom_angle_atom_site_label_2
_geom_angle_atom_site_label_3
_geom_angle
_geom_angle_publ_flag
C(10) Re(1) Re(2) 89.14(15) ?
C(10) Re(1) Cl(11) 162.00(16) ?
Re(2) Re(1) Cl(11) 108.82(4) ?
C(10) Re(1) P(1) 91.05(16) ?
Re(2) Re(1) P(1) 89.72(4) ?
Cl(11) Re(1) P(1) 90.21(5) ?
C(10) Re(1) P(3) 90.44(16) ?
Re(2) Re(1) P(3) 95.79(4) ?
Cl(11) Re(1) P(3) 86.69(5) ?
P(1) Re(1) P(3) 174.31(5) ?
C(10) Re(1) Cl(12) 77.62(16) ?
Re(2) Re(1) Cl(12) 166.47(4) ?
Cl(11) Re(1) Cl(12) 84.49(5) ?
P(1) Re(1) Cl(12) 87.76(5) ?
P(3) Re(1) Cl(12) 87.20(5) ?
Re(1) Re(2) Cl(21) 113.81(4) ?
Re(1) Re(2) Cl(22) 109.33(4) ?
Cl(21) Re(2) Cl(22) 136.71(6) ?
Re(1) Re(2) P(4) 93.90(4) ?
Cl(21) Re(2) P(4) 88.64(5) ?
Cl(22) Re(2) P(4) 84.96(5) ?
Re(1) Re(2) P(2) 99.10(4) ?
Cl(21) Re(2) P(2) 88.12(5) ?
Cl(22) Re(2) P(2) 88.64(5) ?
P(4) Re(2) P(2) 166.81(5) ?
C(1B) P(1) C(111) 101.8(3) ?
C(1B) P(1) C(121) 103.7(3) ?
C(111) P(1) C(121) 109.1(3) ?
C(1B) P(1) Re(1) 103.96(18) ?
C(111) P(1) Re(1) 114.2(2) ?
C(121) P(1) Re(1) 121.4(2) ?
C(1B) P(2) C(221) 104.5(3) ?
C(1B) P(2) C(211) 103.8(3) ?
C(221) P(2) C(211) 108.9(3) ?
C(1B) P(2) Re(2) 105.77(18) ?
C(221) P(2) Re(2) 116.70(19) ?
C(211) P(2) Re(2) 115.63(18) ?
C(2B) P(3) C(311) 100.5(3) ?
C(2B) P(3) C(321) 103.1(3) ?
C(311) P(3) C(321) 110.9(3) ?
C(2B) P(3) Re(1) 107.56(19) ?
C(311) P(3) Re(1) 114.5(2) ?
C(321) P(3) Re(1) 117.9(2) ?
C(2B) P(4) C(421) 105.7(3) ?
C(2B) P(4) C(411) 104.5(3) ?
C(421) P(4) C(411) 105.0(3) ?
C(2B) P(4) Re(2) 103.20(19) ?
C(421) P(4) Re(2) 121.5(2) ?
C(411) P(4) Re(2) 115.3(2) ?
C(10) N(10) C(11) 169.2(6) ?
N(10) C(10) Re(1) 175.5(5) ?
C(16) C(11) N(10) 120.9(6) ?
C(16) C(11) C(12) 122.8(5) ?
N(10) C(11) C(12) 116.3(6) ?
C(13) C(12) C(11) 115.9(7) ?
C(13) C(12) C(17) 122.8(7) ?
C(11) C(12) C(17) 121.3(6) ?
C(14) C(13) C(12) 122.5(8) ?
C(13) C(14) C(15) 119.1(7) ?
C(14) C(15) C(16) 122.6(7) ?
C(11) C(16) C(15) 117.1(7) ?
C(11) C(16) C(18) 121.5(6) ?
C(15) C(16) C(18) 121.4(6) ?
P(1) C(1B) P(2) 113.4(3) ?
P(4) C(2B) P(3) 111.2(3) ?
C(116) C(111) C(112) 110.3(5) ?
C(116) C(111) P(1) 112.9(5) ?
C(112) C(111) P(1) 118.7(5) ?
C(111) C(112) C(113) 109.3(6) ?
C(114) C(113) C(112) 111.5(7) ?
C(113) C(114) C(115) 112.5(7) ?
C(114) C(115) C(116) 110.3(7) ?
C(115) C(116) C(111) 109.4(6) ?
C(122) C(121) C(126) 109.1(6) ?
C(122) C(121) P(1) 116.6(5) ?
C(126) C(121) P(1) 115.6(5) ?
C(121) C(122) C(123) 112.7(7) ?
C(124) C(123) C(122) 110.5(8) ?
C(125) C(124) C(123) 111.3(7) ?
C(124) C(125) C(126) 112.2(8) ?
C(121) C(126) C(125) 109.0(6) ?
C(212) C(211) C(216) 111.5(5) ?
C(212) C(211) P(2) 114.4(4) ?
C(216) C(211) P(2) 115.9(4) ?
C(211) C(212) C(213) 110.2(6) ?
C(214) C(213) C(212) 110.5(6) ?
C(215) C(214) C(213) 109.9(6) ?
C(216) C(215) C(214) 110.6(6) ?
C(215) C(216) C(211) 110.5(5) ?
C(222) C(221) C(226) 108.9(5) ?
C(222) C(221) P(2) 113.9(4) ?
C(226) C(221) P(2) 116.9(4) ?
C(223) C(222) C(221) 111.0(5) ?
C(224) C(223) C(222) 111.2(6) ?
C(225) C(224) C(223) 111.1(6) ?
C(224) C(225) C(226) 111.8(6) ?
C(225) C(226) C(221) 111.6(5) ?
C(316) C(311) C(312) 111.0(6) ?
C(316) C(311) P(3) 119.0(5) ?
C(312) C(311) P(3) 111.5(4) ?
C(313) C(312) C(311) 108.4(6) ?
C(314) C(313) C(312) 113.0(6) ?
C(313) C(314) C(315) 111.8(7) ?
C(314) C(315) C(316) 111.1(7) ?
C(311) C(316) C(315) 111.0(6) ?
C(322) C(321) C(326) 109.8(5) ?
C(322) C(321) P(3) 115.8(4) ?
C(326) C(321) P(3) 116.1(4) ?
C(321) C(322) C(323) 109.6(6) ?
C(324) C(323) C(322) 113.9(7) ?
C(323) C(324) C(325) 111.3(7) ?
C(326) C(325) C(324) 110.1(6) ?
C(325) C(326) C(321) 110.5(6) ?
C(412) C(411) C(416) 116.7(7) ?
C(412) C(411) P(4) 118.7(6) ?
C(416) C(411) P(4) 112.6(5) ?
C(411) C(412) C(413) 114.1(8) ?
C(414) C(413) C(412) 112.5(9) ?
C(415) C(414) C(413) 113.6(10) ?
C(414) C(415) C(416) 117.1(8) ?
C(411) C(416) C(415) 112.0(7) ?
C(422) C(421) C(426) 109.6(5) ?
C(422) C(421) P(4) 114.5(5) ?
C(426) C(421) P(4) 114.4(5) ?
C(421) C(422) C(423) 109.3(6) ?
C(424) C(423) C(422) 113.2(7) ?
C(425) C(424) C(423) 111.4(7) ?
C(424) C(425) C(426) 111.4(7) ?
C(425) C(426) C(421) 111.6(7) ?
C(903) C(902) O(901) 162(5) ?
C(903) C(902) C(901) 113(3) ?
O(901) C(902) C(901) 84(3) ?

loop_
_geom_bond_atom_site_label_1
_geom_bond_atom_site_label_2
_geom_bond_distance
_geom_bond_publ_flag
Re(1) C(10) 1.952(6) ?
Re(1) Re(2) 2.2887(3) ?
Re(1) Cl(11) 2.4331(14) ?
Re(1) P(1) 2.4923(14) ?
Re(1) P(3) 2.5142(14) ?
Re(1) Cl(12) 2.6165(15) ?
Re(2) Cl(21) 2.3652(15) ?
Re(2) Cl(22) 2.3750(14) ?
Re(2) P(4) 2.4414(14) ?
Re(2) P(2) 2.4704(14) ?
P(1) C(1B) 1.835(6) ?
P(1) C(111) 1.848(6) ?
P(1) C(121) 1.857(6) ?
P(2) C(1B) 1.839(5) ?
P(2) C(221) 1.851(6) ?
P(2) C(211) 1.854(6) ?
P(3) C(2B) 1.852(6) ?
P(3) C(311) 1.863(6) ?
P(3) C(321) 1.864(6) ?
P(4) C(2B) 1.830(6) ?
P(4) C(421) 1.841(6) ?
P(4) C(411) 1.856(6) ?
N(10) C(10) 1.190(7) ?
N(10) C(11) 1.416(7) ?
C(11) C(16) 1.374(9) ?
C(11) C(12) 1.422(9) ?
C(12) C(13) 1.402(9) ?
C(12) C(17) 1.472(9) ?
C(13) C(14) 1.357(12) ?
C(14) C(15) 1.371(11) ?
C(15) C(16) 1.391(9) ?
C(16) C(18) 1.484(9) ?
C(111) C(116) 1.538(9) ?
C(111) C(112) 1.541(9) ?
C(112) C(113) 1.545(10) ?
C(113) C(114) 1.527(13) ?
C(114) C(115) 1.532(13) ?
C(115) C(116) 1.535(10) ?
C(121) C(122) 1.491(9) ?
C(121) C(126) 1.518(9) ?
C(122) C(123) 1.531(10) ?
C(123) C(124) 1.516(12) ?
C(124) C(125) 1.475(12) ?
C(125) C(126) 1.568(11) ?
C(211) C(212) 1.521(8) ?
C(211) C(216) 1.543(8) ?
C(212) C(213) 1.555(9) ?
C(213) C(214) 1.543(10) ?
C(214) C(215) 1.535(11) ?
C(215) C(216) 1.515(9) ?
C(221) C(222) 1.531(8) ?
C(221) C(226) 1.565(8) ?
C(222) C(223) 1.530(9) ?
C(223) C(224) 1.513(10) ?
C(224) C(225) 1.512(10) ?
C(225) C(226) 1.523(9) ?
C(311) C(316) 1.499(9) ?
C(311) C(312) 1.554(9) ?
C(312) C(313) 1.547(9) ?
C(313) C(314) 1.475(11) ?
C(314) C(315) 1.546(12) ?
C(315) C(316) 1.559(10) ?
C(321) C(322) 1.518(9) ?
C(321) C(326) 1.549(8) ?
C(322) C(323) 1.527(9) ?
C(323) C(324) 1.478(11) ?
C(324) C(325) 1.568(11) ?
C(325) C(326) 1.519(9) ?
C(411) C(412) 1.440(11) ?
C(411) C(416) 1.489(9) ?
C(412) C(413) 1.526(11) ?
C(413) C(414) 1.518(14) ?
C(414) C(415) 1.376(14) ?
C(415) C(416) 1.551(10) ?
C(421) C(422) 1.521(9) ?
C(421) C(426) 1.552(9) ?
C(422) C(423) 1.556(10) ?
C(423) C(424) 1.519(11) ?
C(424) C(425) 1.479(12) ?
C(425) C(426) 1.529(11) ?
O(901) C(902) 1.42(3) ?
C(901) C(902) 1.81(5) ?
C(902) C(903) 1.04(4) ?
